data_4305699
loop_
_publ_author_name
'Karah E. Knope'
'Christopher L. Cahill'

_publ_contact_author_address
;
Department of Chemistry
George Washington University
725 21st Street, NW
Washington, DC 20052
;
_publ_contact_author_email cahill@gwu.edu
_publ_contact_author_fax 202-994-5873
_publ_contact_author_name 'Christopher L. Cahill'
_publ_contact_author_phone 202-994-6959
_publ_section_title
;
Structural Variation within Homometallic Uranium(VI) Carboxyphosphonates:
In Situ Ligand Synthesis, Directed Assembly, Metal-Ligand Coordination
and Hydrogen Bonding
;
_journal_name_full 'Inorganic Chemistry'
_journal_page_first 7660
_journal_page_last 7672
_journal_paper_doi 10.1021/ic800683m
_journal_volume 47
_journal_year 2008
_chemical_formula_moiety 'C9 H13 O21 P3 U3, 2 H2O, 2 NH4'
_chemical_formula_sum 'C9 H25 N2 O23 P3 U3'
_chemical_formula_weight 1336.31
_chemical_name_systematic
;
 ?
;
_space_group_IT_number 11
_symmetry_cell_setting monoclinic
_symmetry_space_group_name_Hall '-P 2yb'
_symmetry_space_group_name_H-M 'P 1 21/m 1'
_atom_sites_solution_hydrogens geom
_atom_sites_solution_primary direct
_atom_sites_solution_secondary difmap
_audit_creation_method SHELXL-97
_cell_angle_alpha 90.00
_cell_angle_beta 104.2950(10)
_cell_angle_gamma 90.00
_cell_formula_units_Z 2
_cell_length_a 8.7542(6)
_cell_length_b 17.8712(12)
_cell_length_c 9.0548(6)
_cell_measurement_reflns_used 25037
_cell_measurement_temperature 295(2)
_cell_measurement_theta_max 30.41
_cell_measurement_theta_min 2.28
_cell_volume 1372.74(16)
_computing_cell_refinement ' SAINT (Bruker-AXS) '
_computing_data_collection ' SMART V5.05 (Bruker-AXS) '
_computing_data_reduction ' SAINT (Bruker-AXS) '
_computing_molecular_graphics ' SHELXL-97 (Sheldrick, 1997) '
_computing_publication_material ' WINGX (Farrugia, 1998) '
_computing_structure_refinement ' SHELXL-97 (Sheldrick, 1997) '
_computing_structure_solution ' SHELXS-97 (Sheldrick, 1990) '
_diffrn_ambient_temperature 295(2)
_diffrn_measured_fraction_theta_full 0.991
_diffrn_measured_fraction_theta_max 0.931
_diffrn_measurement_device_type 'Bruker Apex CCD II'
_diffrn_measurement_method 'omega and phi scans'
_diffrn_radiation_monochromator graphite
_diffrn_radiation_source 'fine-focus sealed tube'
_diffrn_radiation_type MoK\a
_diffrn_radiation_wavelength 0.71073
_diffrn_reflns_av_R_equivalents 0.0656
_diffrn_reflns_av_sigmaI/netI 0.0738
_diffrn_reflns_limit_h_max 12
_diffrn_reflns_limit_h_min -8
_diffrn_reflns_limit_k_max 25
_diffrn_reflns_limit_k_min -25
_diffrn_reflns_limit_l_max 12
_diffrn_reflns_limit_l_min -12
_diffrn_reflns_number 25037
_diffrn_reflns_theta_full 25.00
_diffrn_reflns_theta_max 30.41
_diffrn_reflns_theta_min 2.28
_exptl_absorpt_coefficient_mu 17.926
_exptl_absorpt_correction_T_max 0.699
_exptl_absorpt_correction_T_min 0.657
_exptl_absorpt_correction_type empirical
_exptl_absorpt_process_details SADABS
_exptl_crystal_colour yellow
_exptl_crystal_density_diffrn 3.233
_exptl_crystal_density_method 'not measured'
_exptl_crystal_description plate
_exptl_crystal_F_000 1196
_exptl_crystal_size_max 0.04
_exptl_crystal_size_mid 0.02
_exptl_crystal_size_min 0.02
_refine_diff_density_max 1.582
_refine_diff_density_min -1.405
_refine_diff_density_rms 0.224
_refine_ls_extinction_method none
_refine_ls_goodness_of_fit_ref 0.828
_refine_ls_hydrogen_treatment constr
_refine_ls_matrix_type full
_refine_ls_number_parameters 211
_refine_ls_number_reflns 3996
_refine_ls_number_restraints 0
_refine_ls_restrained_S_all 0.828
_refine_ls_R_factor_all 0.0476
_refine_ls_R_factor_gt 0.0281
_refine_ls_shift/su_max 0.002
_refine_ls_shift/su_mean 0.000
_refine_ls_structure_factor_coef Fsqd
_refine_ls_weighting_details 'calc w=1/[\s^2^(Fo^2^)+(0.0104P)^2^+0.0000P] where P=(Fo^2^+2Fc^2^)/3'
_refine_ls_weighting_scheme calc
_refine_ls_wR_factor_gt 0.0405
_refine_ls_wR_factor_ref 0.0433
_reflns_number_gt 2892
_reflns_number_total 3996
_reflns_threshold_expression >2sigma(I)
_cod_data_source_file ic800683m-file002_1.cif
_cod_data_source_block p21onm
_cod_depositor_comments
;
The following automatic conversions were performed:
'_exptl_absorpt_correction_type' value 'EMPIRICAL' changed to 'empirical'
according to '/home/saulius/struct/CIF-dictionaries/cif_core.dic'
dictionary named 'cif_core.dic' version 2.4.1 from 2010-06-29.

Automatic conversion script
Id: cif_fix_enum 1527 2010-12-29 10:47:43Z saulius 
;
_cod_original_sg_symbol_H-M 'P 21/m'
_cod_database_code 4305699

loop_
_symmetry_equiv_pos_as_xyz
'x, y, z'
'-x, y+1/2, -z'
'-x, -y, -z'
'x, -y-1/2, z'

loop_
_atom_site_label
_atom_site_type_symbol
_atom_site_fract_x
_atom_site_fract_y
_atom_site_fract_z
_atom_site_U_iso_or_equiv
_atom_site_adp_type
_atom_site_occupancy
_atom_site_symmetry_multiplicity
_atom_site_calc_flag
_atom_site_refinement_flags
_atom_site_disorder_assembly
_atom_site_disorder_group
U1 U 0.93737(3) 0.7500 0.22511(4) 0.01711(7) Uani 1 2 d S . .
U2 U 1.28842(2) 0.564772(11) 0.17213(2) 0.01642(5) Uani 1 1 d . . .
O1 O 1.0458(4) 0.61900(19) 0.2632(4) 0.0236(9) Uani 1 1 d . . .
O2 O 0.7147(4) 0.54709(18) -0.0463(4) 0.0241(9) Uani 1 1 d . . .
O3 O 1.1838(6) 0.7500 0.4034(6) 0.0195(12) Uani 1 2 d S . .
O4 O 1.0259(6) 0.7500 0.0689(6) 0.0245(13) Uani 1 2 d S . .
O5 O 1.1882(4) 0.60764(19) 0.0005(4) 0.0266(10) Uani 1 1 d . . .
O6 O 1.0529(4) 0.49928(19) 0.2119(5) 0.0296(10) Uani 1 1 d . . .
O7 O 0.5172(4) 0.58387(18) 0.0998(4) 0.0255(10) Uani 1 1 d . . .
O8 O 0.8551(6) 0.7500 0.3843(6) 0.0292(14) Uani 1 2 d S . .
O9 O 1.3855(4) 0.52212(19) 0.3466(4) 0.0271(10) Uani 1 1 d . . .
O10 O 1.3637(4) 0.68077(19) 0.2722(4) 0.0248(9) Uani 1 1 d . . .
O11 O 0.7415(4) 0.66970(18) 0.0912(4) 0.0250(10) Uani 1 1 d . . .
P1 P 1.3416(2) 0.7500 0.3610(2) 0.0172(4) Uani 1 2 d S . .
P2 P 0.68715(16) 0.58856(7) 0.09100(18) 0.0183(3) Uani 1 1 d . A .
C1 C 0.9781(6) 0.5546(3) 0.2463(6) 0.0204(13) Uani 1 1 d . A .
C2 C 0.8129(6) 0.5465(3) 0.2621(7) 0.0264(14) Uani 1 1 d . . .
C3A C 0.7692(11) 0.4728(5) 0.3122(12) 0.017(2) Uani 0.50 1 d P A 1
H3A1 H 0.6616 0.4740 0.3193 0.026 Uiso 0.50 1 calc PR A 1
H3A2 H 0.8367 0.4610 0.4102 0.026 Uiso 0.50 1 calc PR A 1
H3A3 H 0.7810 0.4353 0.2398 0.026 Uiso 0.50 1 calc PR A 1
C3B C 0.7819(16) 0.5661(8) 0.3934(17) 0.059(4) Uani 0.50 1 d P A 2
H3B1 H 0.6721 0.5580 0.3875 0.088 Uiso 0.50 1 calc PR A 2
H3B2 H 0.8067 0.6180 0.4131 0.088 Uiso 0.50 1 calc PR A 2
H3B3 H 0.8444 0.5364 0.4744 0.088 Uiso 0.50 1 calc PR A 2
C4 C 1.5014(10) 0.7500 0.5338(9) 0.028(2) Uani 1 2 d S . .
H4A H 1.5987 0.7500 0.5029 0.033 Uiso 1 2 d SR D .
O41 O 1.5985(12) 0.6287(5) 0.5680(12) 0.060(3) Uani 0.50 1 d P B 1
O40 O 1.4425(18) 0.6705(6) 0.7139(15) 0.093(5) Uani 0.50 1 d P C 1
C5 C 1.4978(10) 0.6792(4) 0.6240(9) 0.054(2) Uani 1 1 d . D 2
H5A H 1.5828 0.6797 0.7141 0.080 Uiso 0.50 1 d PR D 2
H5B H 1.5090 0.6373 0.5614 0.080 Uiso 0.50 1 d PR D 2
H5C H 1.3993 0.6767 0.6508 0.080 Uiso 0.50 1 d PR D 2
N1 N 0.9006(7) 0.6618(3) -0.2218(7) 0.0540(17) Uani 1 1 d . . .
OW1 O 0.1347(9) 0.7500 0.7120(9) 0.078(2) Uani 1 2 d S . .
OW2 O 0.4175(8) 0.7500 0.9865(8) 0.054(2) Uani 1 2 d S . .

loop_
_atom_site_aniso_label
_atom_site_aniso_U_11
_atom_site_aniso_U_22
_atom_site_aniso_U_33
_atom_site_aniso_U_23
_atom_site_aniso_U_13
_atom_site_aniso_U_12
U1 0.01417(15) 0.01261(14) 0.02507(19) 0.000 0.00586(13) 0.000
U2 0.01214(10) 0.01440(10) 0.02321(12) -0.00099(9) 0.00528(8) 0.00005(8)
O1 0.021(2) 0.016(2) 0.035(3) 0.0017(17) 0.0091(19) 0.0002(16)
O2 0.027(2) 0.018(2) 0.031(3) -0.0058(17) 0.0128(19) -0.0008(16)
O3 0.017(3) 0.020(3) 0.023(3) 0.000 0.008(2) 0.000
O4 0.026(3) 0.023(3) 0.027(4) 0.000 0.010(3) 0.000
O5 0.025(2) 0.023(2) 0.028(3) -0.0013(18) -0.0008(19) -0.0003(17)
O6 0.022(2) 0.015(2) 0.056(3) -0.0002(19) 0.017(2) -0.0017(17)
O7 0.016(2) 0.024(2) 0.039(3) -0.0041(18) 0.0117(19) -0.0038(16)
O8 0.026(3) 0.035(3) 0.032(4) 0.000 0.018(3) 0.000
O9 0.025(2) 0.026(2) 0.028(3) 0.0034(18) 0.0035(19) -0.0013(17)
O10 0.025(2) 0.020(2) 0.031(3) -0.0054(17) 0.0102(19) -0.0009(16)
O11 0.021(2) 0.0108(19) 0.038(3) 0.0006(17) -0.0009(19) 0.0002(15)
P1 0.0139(10) 0.0149(10) 0.0214(12) 0.000 0.0016(9) 0.000
P2 0.0137(7) 0.0142(7) 0.0284(9) -0.0026(6) 0.0081(7) -0.0007(5)
C1 0.015(3) 0.023(3) 0.025(3) 0.009(2) 0.007(2) 0.003(2)
C2 0.012(3) 0.031(3) 0.038(4) 0.009(3) 0.011(3) 0.004(2)
C3A 0.016(6) 0.011(5) 0.024(7) 0.007(4) 0.005(5) -0.003(4)
C3B 0.040(9) 0.063(11) 0.070(13) -0.012(9) 0.008(9) 0.007(8)
C4 0.027(5) 0.036(5) 0.016(5) 0.000 -0.001(4) 0.000
O41 0.061(8) 0.045(6) 0.070(8) 0.006(5) 0.006(6) 0.018(5)
O40 0.176(15) 0.049(8) 0.074(10) 0.027(7) 0.067(10) 0.023(8)
C5 0.065(6) 0.052(5) 0.030(5) -0.002(4) -0.013(4) 0.013(4)
N1 0.050(4) 0.034(3) 0.071(5) 0.002(3) 0.000(3) -0.002(3)
OW1 0.066(6) 0.102(7) 0.066(6) 0.000 0.019(5) 0.000
OW2 0.063(5) 0.045(4) 0.059(5) 0.000 0.022(4) 0.000

loop_
_atom_type_symbol
_atom_type_description
_atom_type_scat_dispersion_real
_atom_type_scat_dispersion_imag
_atom_type_scat_source
C C 0.0033 0.0016 'International Tables Vol C Tables 4.2.6.8 and 6.1.1.4'
H H 0.0000 0.0000 'International Tables Vol C Tables 4.2.6.8 and 6.1.1.4'
O O 0.0106 0.0060 'International Tables Vol C Tables 4.2.6.8 and 6.1.1.4'
P P 0.1023 0.0942 'International Tables Vol C Tables 4.2.6.8 and 6.1.1.4'
U U -9.6767 9.6646 'International Tables Vol C Tables 4.2.6.8 and 6.1.1.4'
N N 0.0061 0.0033 'International Tables Vol C Tables 4.2.6.8 and 6.1.1.4'

loop_
_geom_angle_atom_site_label_1
_geom_angle_atom_site_label_2
_geom_angle_atom_site_label_3
_geom_angle
_geom_angle_site_symmetry_1
_geom_angle_site_symmetry_3
_geom_angle_publ_flag
O8 U1 O4 178.2(3) . . ?
O8 U1 O11 91.64(18) . . ?
O4 U1 O11 89.74(17) . . ?
O8 U1 O11 91.64(17) . 4_575 ?
O4 U1 O11 89.74(17) . 4_575 ?
O11 U1 O11 75.92(17) . 4_575 ?
O8 U1 O3 86.0(2) . . ?
O4 U1 O3 92.3(2) . . ?
O11 U1 O3 142.00(8) . . ?
O11 U1 O3 142.00(8) 4_575 . ?
O8 U1 O1 95.99(11) . 4_575 ?
O4 U1 O1 83.39(11) . 4_575 ?
O11 U1 O1 147.89(12) . 4_575 ?
O11 U1 O1 72.73(12) 4_575 4_575 ?
O3 U1 O1 69.84(9) . 4_575 ?
O8 U1 O1 95.99(11) . . ?
O4 U1 O1 83.39(11) . . ?
O11 U1 O1 72.73(12) . . ?
O11 U1 O1 147.89(12) 4_575 . ?
O3 U1 O1 69.84(9) . . ?
O1 U1 O1 136.82(17) 4_575 . ?
O5 U2 O9 178.67(17) . . ?
O5 U2 O7 87.87(16) . 1_655 ?
O9 U2 O7 93.37(15) . 1_655 ?
O5 U2 O10 89.27(15) . . ?
O9 U2 O10 90.51(15) . . ?
O7 U2 O10 77.95(12) 1_655 . ?
O5 U2 O2 89.92(15) . 3_765 ?
O9 U2 O2 90.70(15) . 3_765 ?
O7 U2 O2 83.78(12) 1_655 3_765 ?
O10 U2 O2 161.73(13) . 3_765 ?
O5 U2 O6 94.76(15) . . ?
O9 U2 O6 84.26(15) . . ?
O7 U2 O6 159.25(12) 1_655 . ?
O10 U2 O6 122.60(13) . . ?
O2 U2 O6 75.65(12) 3_765 . ?
O5 U2 O1 81.50(15) . . ?
O9 U2 O1 97.18(15) . . ?
O7 U2 O1 149.79(11) 1_655 . ?
O10 U2 O1 73.74(12) . . ?
O2 U2 O1 124.13(12) 3_765 . ?
O6 U2 O1 50.61(11) . . ?
O5 U2 C1 86.67(16) . . ?
O9 U2 C1 92.07(16) . . ?
O7 U2 C1 173.78(14) 1_655 . ?
O10 U2 C1 99.00(14) . . ?
O2 U2 C1 99.17(14) 3_765 . ?
O6 U2 C1 24.92(12) . . ?
O1 U2 C1 25.77(12) . . ?
C1 O1 U1 132.0(3) . . ?
C1 O1 U2 90.9(3) . . ?
U1 O1 U2 127.06(14) . . ?
P2 O2 U2 147.8(2) . 3_765 ?
P1 O3 U1 124.2(3) . . ?
C1 O6 U2 99.6(3) . . ?
P2 O7 U2 165.6(3) . 1_455 ?
P1 O10 U2 152.5(2) . . ?
P2 O11 U1 140.7(2) . . ?
O10 P1 O10 109.6(3) . 4_575 ?
O10 P1 O3 112.14(18) . . ?
O10 P1 O3 112.14(18) 4_575 . ?
O10 P1 C4 106.5(2) . . ?
O10 P1 C4 106.5(2) 4_575 . ?
O3 P1 C4 109.6(4) . . ?
O7 P2 O2 111.9(2) . . ?
O7 P2 O11 111.3(2) . . ?
O2 P2 O11 110.6(2) . . ?
O7 P2 C2 109.1(2) . . ?
O2 P2 C2 108.0(2) . . ?
O11 P2 C2 105.5(2) . . ?
O6 C1 O1 118.5(5) . . ?
O6 C1 C2 121.3(5) . . ?
O1 C1 C2 120.1(5) . . ?
O6 C1 U2 55.5(3) . . ?
O1 C1 U2 63.3(3) . . ?
C2 C1 U2 172.4(4) . . ?
C3B C2 C3A 80.5(8) . . ?
C3B C2 C1 118.4(8) . . ?
C3A C2 C1 116.5(6) . . ?
C3B C2 P2 115.9(7) . . ?
C3A C2 P2 118.8(5) . . ?
C1 C2 P2 105.9(4) . . ?
C2 C3A H3A1 109.5 . . ?
C2 C3A H3A2 109.5 . . ?
H3A1 C3A H3A2 109.5 . . ?
C2 C3A H3A3 109.5 . . ?
H3A1 C3A H3A3 109.5 . . ?
H3A2 C3A H3A3 109.5 . . ?
C2 C3B H3B1 109.5 . . ?
C2 C3B H3B2 109.5 . . ?
H3B1 C3B H3B2 109.5 . . ?
C2 C3B H3B3 109.5 . . ?
H3B1 C3B H3B3 109.5 . . ?
H3B2 C3B H3B3 109.5 . . ?
C5 C4 C5 113.8(8) . 4_575 ?
C5 C4 P1 110.4(4) . . ?
C5 C4 P1 110.4(4) 4_575 . ?
C5 C4 H4A 107.2 . . ?
C5 C4 H4A 107.2 4_575 . ?
P1 C4 H4A 107.3 . . ?
H5A O40 H5C 111.2 . . ?
C4 C5 H5A 109.6 . . ?
C4 C5 H5B 108.4 . . ?
H5A C5 H5B 109.8 . . ?
C4 C5 H5C 108.5 . . ?
H5A C5 H5C 110.1 . . ?
H5B C5 H5C 110.3 . . ?

loop_
_geom_bond_atom_site_label_1
_geom_bond_atom_site_label_2
_geom_bond_distance
_geom_bond_site_symmetry_2
_geom_bond_publ_flag
U1 O8 1.763(5) . ?
U1 O4 1.773(5) . ?
U1 O11 2.333(3) . ?
U1 O11 2.333(3) 4_575 ?
U1 O3 2.354(5) . ?
U1 O1 2.518(3) 4_575 ?
U1 O1 2.518(3) . ?
U2 O5 1.760(4) . ?
U2 O9 1.771(4) . ?
U2 O7 2.281(3) 1_655 ?
U2 O10 2.293(3) . ?
U2 O2 2.298(3) 3_765 ?
U2 O6 2.474(3) . ?
U2 O1 2.645(4) . ?
U2 C1 2.960(5) . ?
O1 C1 1.287(6) . ?
O2 P2 1.517(4) . ?
O2 U2 2.298(3) 3_765 ?
O3 P1 1.523(5) . ?
O6 C1 1.265(6) . ?
O7 P2 1.512(4) . ?
O7 U2 2.281(3) 1_455 ?
O10 P1 1.514(4) . ?
O11 P2 1.526(3) . ?
P1 O10 1.514(4) 4_575 ?
P1 C4 1.824(8) . ?
P2 C2 1.826(6) . ?
C1 C2 1.495(7) . ?
C2 C3B 1.330(14) . ?
C2 C3A 1.475(10) . ?
C3A H3A1 0.9600 . ?
C3A H3A2 0.9600 . ?
C3A H3A3 0.9600 . ?
C3B H3B1 0.9600 . ?
C3B H3B2 0.9600 . ?
C3B H3B3 0.9600 . ?
C4 C5 1.511(9) . ?
C4 C5 1.511(9) 4_575 ?
C4 H4A 0.9600 . ?
O41 H5B 0.7859 . ?
O40 H5A 1.2384 . ?
O40 H5C 0.6128 . ?
C5 H5A 0.9593 . ?
C5 H5B 0.9573 . ?
C5 H5C 0.9529 . ?
